data_7123278
loop_
_publ_author_name
'Goossen, Lukas J.'
'Pirkl, Nico'
'Del Grosso , Alessandro'
'Mallick, Bert'
'Doppiu, Angelino'

_publ_section_title
;
 Dihalogen-bridged NHC-palladium(I) dimers: synthesis, characterisation
 and applications in cross-coupling reactions
;
_journal_name_full 'Chemical Communications'
_journal_paper_doi 10.1039/C9CC02239B
_journal_year 2019
_chemical_formula_moiety 'C54 H72 Br2 N4 Pd, 2(C4 H8 O2)'
_chemical_formula_sum 'C62 H88 Br2 N4 O4 Pd'
_chemical_formula_weight 1219.58
_space_group_crystal_system monoclinic
_space_group_IT_number 15
_space_group_name_Hall '-C 2yc'
_space_group_name_H-M_alt 'C 1 2/c 1'
_symmetry_space_group_name_Hall '-C 2yc'
_symmetry_space_group_name_H-M 'C 1 2/c 1'
_atom_sites_solution_hydrogens geom
_atom_sites_solution_primary dual
_audit_creation_date 2019-02-07
_audit_creation_method
;
Olex2 1.2-alpha
(compiled 2018.03.09 svn.r3491 for OlexSys, GUI svn.r5477)
;
_audit_update_record
;
2019-02-07 deposited with the CCDC.    2019-04-03 downloaded from the CCDC.
;
_cell_angle_alpha 90
_cell_angle_beta 101.910(2)
_cell_angle_gamma 90
_cell_formula_units_Z 4
_cell_length_a 20.6001(5)
_cell_length_b 13.1062(3)
_cell_length_c 22.5609(5)
_cell_measurement_reflns_used 8521
_cell_measurement_temperature 108(10)
_cell_measurement_theta_max 76.1170
_cell_measurement_theta_min 4.0020
_cell_volume 5960.1(2)
_computing_cell_refinement 'CrysAlisPro 1.171.38.46 (Rigaku OD, 2015)'
_computing_data_collection 'CrysAlisPro 1.171.38.46 (Rigaku OD, 2015)'
_computing_data_reduction 'CrysAlisPro 1.171.38.46 (Rigaku OD, 2015)'
_computing_molecular_graphics 'Olex2 (Dolomanov et al., 2009)'
_computing_publication_material 'Olex2 (Dolomanov et al., 2009)'
_computing_structure_refinement 'ShelXL (Sheldrick, 2015)'
_computing_structure_solution 'ShelXT (Sheldrick, 2015)'
_diffrn_ambient_environment N~2~
_diffrn_ambient_temperature 108(10)
_diffrn_detector 'CCD plate'
_diffrn_detector_area_resol_mean 10.4409
_diffrn_detector_type Atlas
_diffrn_measured_fraction_theta_full 0.998
_diffrn_measured_fraction_theta_max 0.978
_diffrn_measurement_details
;
List of Runs (angles in degrees, time in seconds):
 
 # Type Start End Width t~exp~ \w \q \k \f Frames
 --------------------------------------------------------------------------
 1 \w 22.00 117.00 1.00 1.00 -- 42.65 38.00 0.00 95
 2 \w 74.00 112.00 1.00 1.00 -- 42.65 136.00-129.00 38
 3 \w 119.00 155.00 1.00 2.18 -- 112.00 45.00-120.00 36
 4 \w 133.00 158.00 1.00 2.18 -- 112.00 77.00 -30.00 25
 5 \w 121.00 158.00 1.00 2.18 -- 112.00 45.00 90.00 37
 6 \w 105.00 147.00 1.00 2.18 -- 112.00 111.00 90.00 42
 7 \w 79.00 126.00 1.00 2.18 -- 112.00 77.00 -30.00 47
 8 \w 104.00 153.00 1.00 2.18 -- 112.00 45.00-180.00 49
 9 \w 40.00 128.00 1.00 2.18 -- 112.00 -77.00 -30.00 88
 10 \w 40.00 114.00 1.00 2.18 -- 112.00-111.00 150.00 74
 11 \w 36.00 115.00 1.00 2.18 -- 112.00-111.00 -30.00 79
 12 \w 41.00 132.00 1.00 2.18 -- 112.00 -45.00 -30.00 91
 13 \w 9.00 97.00 1.00 1.00 -- 42.65-125.00 90.00 88
 14 \w -102.00 -70.00 1.00 1.00 -- -42.65 -38.00 -60.00 32
;
_diffrn_measurement_device 'four-circle diffractometer'
_diffrn_measurement_device_type 'SuperNova, Single source at offset, Atlas'
_diffrn_measurement_method '\w scans'
_diffrn_orient_matrix_type 'CrysAlisPro convention (1999,Acta A55,543-557)'
_diffrn_orient_matrix_UB_11 -0.0302332000
_diffrn_orient_matrix_UB_12 -0.1077637000
_diffrn_orient_matrix_UB_13 -0.0102954000
_diffrn_orient_matrix_UB_21 0.0687667000
_diffrn_orient_matrix_UB_22 -0.0471759000
_diffrn_orient_matrix_UB_23 0.0245230000
_diffrn_orient_matrix_UB_31 -0.0138439000
_diffrn_orient_matrix_UB_32 0.0008929000
_diffrn_orient_matrix_UB_33 0.0645181000
_diffrn_radiation_monochromator mirror
_diffrn_radiation_probe x-ray
_diffrn_radiation_type CuK\a
_diffrn_radiation_wavelength 1.54184
_diffrn_reflns_av_R_equivalents 0.0214
_diffrn_reflns_av_unetI/netI 0.0217
_diffrn_reflns_Laue_measured_fraction_full 0.998
_diffrn_reflns_Laue_measured_fraction_max 0.978
_diffrn_reflns_limit_h_max 24
_diffrn_reflns_limit_h_min -25
_diffrn_reflns_limit_k_max 15
_diffrn_reflns_limit_k_min -16
_diffrn_reflns_limit_l_max 28
_diffrn_reflns_limit_l_min -19
_diffrn_reflns_number 14530
_diffrn_reflns_point_group_measured_fraction_full 0.998
_diffrn_reflns_point_group_measured_fraction_max 0.978
_diffrn_reflns_theta_full 67.684
_diffrn_reflns_theta_max 76.249
_diffrn_reflns_theta_min 4.023
_diffrn_source 'micro-focus sealed X-ray tube'
_diffrn_source_type 'SuperNova (Cu) X-ray Source'
_exptl_absorpt_coefficient_mu 4.452
_exptl_absorpt_correction_T_max 1.000
_exptl_absorpt_correction_T_min 0.276
_exptl_absorpt_correction_type gaussian
_exptl_absorpt_process_details
;
CrysAlisPro 1.171.38.46 (Rigaku Oxford Diffraction, 2015)
 Empirical absorption correction using spherical harmonics,
 implemented in SCALE3 ABSPACK scaling algorithm.
;
_exptl_crystal_colour green
_exptl_crystal_colour_primary green
_exptl_crystal_density_diffrn 1.359
_exptl_crystal_description prism
_exptl_crystal_F_000 2544
_exptl_crystal_size_max 0.329
_exptl_crystal_size_mid 0.19
_exptl_crystal_size_min 0.116
_refine_diff_density_max 0.973
_refine_diff_density_min -0.582
_refine_diff_density_rms 0.077
_refine_ls_extinction_method none
_refine_ls_goodness_of_fit_ref 1.061
_refine_ls_hydrogen_treatment constr
_refine_ls_matrix_type full
_refine_ls_number_parameters 340
_refine_ls_number_reflns 6112
_refine_ls_number_restraints 0
_refine_ls_restrained_S_all 1.061
_refine_ls_R_factor_all 0.0298
_refine_ls_R_factor_gt 0.0288
_refine_ls_shift/su_max 0.000
_refine_ls_shift/su_mean 0.000
_refine_ls_structure_factor_coef Fsqd
_refine_ls_weighting_details 'w=1/[\s^2^(Fo^2^)+(0.0425P)^2^+9.2983P] where P=(Fo^2^+2Fc^2^)/3'
_refine_ls_weighting_scheme calc
_refine_ls_wR_factor_gt 0.0771
_refine_ls_wR_factor_ref 0.0780
_reflns_Friedel_coverage 0.000
_reflns_number_gt 5891
_reflns_number_total 6112
_reflns_threshold_expression 'I > 2\s(I)'
_cod_data_source_file c9cc02239b2.cif
_cod_data_source_block dea-469b
_cod_database_code 7123278
_shelx_shelxl_version_number 2018/3
_chemical_oxdiff_formula 'C62 H88 Br2 N4 O4 Pd'
_shelx_space_group_comment
;
The symmetry employed for this shelxl refinement is uniquely defined
by the following loop, which should always be used as a source of
symmetry information in preference to the above space-group names.
They are only intended as comments.
;
_reflns_odcompleteness_completeness 99.73
_reflns_odcompleteness_iscentric 1
_reflns_odcompleteness_theta 66.97
_olex2_refinement_description
;
1. Fixed Uiso
 At 1.2 times of:
  All C(H) groups, All C(H,H) groups
 At 1.5 times of:
  All C(H,H,H) groups
2.a Ternary CH refined with riding coordinates:
 C12(H12), C14(H14), C28(H28), C30(H30)
2.b Secondary CH2 refined with riding coordinates:
 C82(H82A,H82B)
2.c Aromatic/amide H refined with riding coordinates:
 C3(H3), C9(H9), C15(H15), C16(H16), C19(H19), C26(H26), C27(H27), C99(H99)
2.d Idealised Me refined as rotating group:
 C18(H18A,H18B,H18C), C23(H23A,H23B,H23C), C29(H29A,H29B,H29C), C32(H32A,H32B,
 H32C), C33(H33A,H33B,H33C), C36(H36A,H36B,H36C), C41(H41A,H41B,H41C), C80(H80A,
 H80B,H80C), C81(H81A,H81B,H81C), C84(H84A,H84B,H84C)
;
_olex2_submission_special_instructions 'No special instructions were received'
_oxdiff_exptl_absorpt_empirical_details
;
Empirical correction (ABSPACK) includes:
 - Absorption correction using spherical harmonics
 - Frame scaling
;
_oxdiff_exptl_absorpt_empirical_full_max 1.255
_oxdiff_exptl_absorpt_empirical_full_min 0.831

loop_
_space_group_symop_operation_xyz
'x, y, z'
'-x, y, -z+1/2'
'x+1/2, y+1/2, z'
'-x+1/2, y+1/2, -z+1/2'
'-x, -y, -z'
'x, -y, z-1/2'
'-x+1/2, -y+1/2, -z'
'x+1/2, -y+1/2, z-1/2'

loop_
_atom_site_label
_atom_site_type_symbol
_atom_site_fract_x
_atom_site_fract_y
_atom_site_fract_z
_atom_site_U_iso_or_equiv
_atom_site_adp_type
_atom_site_occupancy
_atom_site_site_symmetry_order
_atom_site_calc_flag
_atom_site_refinement_flags_posn
_atom_site_refinement_flags_adp
_atom_site_refinement_flags_occupancy
Pd1 Pd 0.000000 0.02362(2) 0.250000 0.00967(6) Uani 1 2 d S T P
C3 C 0.16699(10) -0.02276(15) 0.16935(9) 0.0167(4) Uani 1 1 d . . .
H3 H 0.190796 -0.061146 0.146457 0.020 Uiso 1 1 calc R . .
Br2 Br 0.05177(2) 0.03062(2) 0.35721(2) 0.01561(7) Uani 1 1 d . . .
N4 N 0.13196(8) 0.09940(12) 0.22134(7) 0.0134(3) Uani 1 1 d . . .
C5 C 0.08863(9) 0.02206(13) 0.22198(8) 0.0117(3) Uani 1 1 d . . .
N5 N 0.11150(7) -0.05416(12) 0.19053(7) 0.0121(3) Uani 1 1 d . . .
C8 C 0.08774(9) -0.15769(14) 0.18238(9) 0.0138(3) Uani 1 1 d . . .
O8 O 0.30894(9) 0.09800(15) 0.01363(8) 0.0360(4) Uani 1 1 d . . .
O7 O 0.27000(9) 0.01146(16) 0.08418(8) 0.0362(4) Uani 1 1 d . . .
C9 C 0.17956(9) 0.07334(16) 0.18823(9) 0.0177(4) Uani 1 1 d . . .
H9 H 0.213580 0.114808 0.180675 0.021 Uiso 1 1 calc R . .
C10 C 0.09804(9) -0.22224(15) 0.23352(9) 0.0156(4) Uani 1 1 d . . .
C11 C 0.06130(9) -0.19234(15) 0.12360(9) 0.0152(4) Uani 1 1 d . . .
C12 C 0.21094(9) 0.12349(15) 0.34351(9) 0.0181(4) Uani 1 1 d . . .
H12 H 0.186495 0.060504 0.330484 0.022 Uiso 1 1 calc R . .
C14 C 0.13446(10) -0.18497(15) 0.29536(9) 0.0175(4) Uani 1 1 d . . .
H14 H 0.116216 -0.118039 0.302381 0.021 Uiso 1 1 calc R . .
C15 C 0.04902(10) -0.35884(15) 0.16662(10) 0.0222(4) Uani 1 1 d . . .
H15 H 0.034884 -0.426250 0.161422 0.027 Uiso 1 1 calc R . .
C16 C 0.07628(10) -0.32259(15) 0.22418(9) 0.0194(4) Uani 1 1 d . . .
H16 H 0.080087 -0.366289 0.257197 0.023 Uiso 1 1 calc R . .
C17 C 0.10191(10) 0.28001(15) 0.21536(9) 0.0181(4) Uani 1 1 d . . .
C18 C 0.28044(10) 0.11290(18) 0.33002(10) 0.0246(4) Uani 1 1 d . . .
H18A H 0.276934 0.100216 0.287573 0.037 Uiso 1 1 calc GR . .
H18B H 0.303115 0.057059 0.352943 0.037 Uiso 1 1 calc GR . .
H18C H 0.304863 0.174790 0.341095 0.037 Uiso 1 1 calc GR . .
C19 C 0.04283(10) -0.29500(15) 0.11702(10) 0.0195(4) Uani 1 1 d . . .
H19 H 0.026047 -0.320844 0.078520 0.023 Uiso 1 1 calc R . .
C21 C 0.13362(9) 0.19872(14) 0.24971(8) 0.0142(3) Uani 1 1 d . . .
C23 C 0.10713(12) -0.15166(19) 0.03095(10) 0.0277(5) Uani 1 1 d . . .
H23A H 0.102610 -0.221767 0.018448 0.042 Uiso 1 1 calc GR . .
H23B H 0.150385 -0.140966 0.055790 0.042 Uiso 1 1 calc GR . .
H23C H 0.101599 -0.108547 -0.004136 0.042 Uiso 1 1 calc GR . .
C25 C 0.17339(9) 0.21164(15) 0.30812(8) 0.0152(4) Uani 1 1 d . . .
C26 C 0.14872(11) 0.39231(16) 0.29847(10) 0.0232(4) Uani 1 1 d . . .
H26 H 0.153870 0.457672 0.314811 0.028 Uiso 1 1 calc R . .
C27 C 0.17957(10) 0.31020(16) 0.33160(9) 0.0191(4) Uani 1 1 d . . .
H27 H 0.204864 0.321223 0.370241 0.023 Uiso 1 1 calc R . .
C28 C 0.05410(10) -0.12564(15) 0.06727(8) 0.0179(4) Uani 1 1 d . . .
H28 H 0.060144 -0.054327 0.080309 0.021 Uiso 1 1 calc R . .
C29 C 0.20893(10) -0.17087(18) 0.29697(10) 0.0242(4) Uani 1 1 d . . .
H29A H 0.227134 -0.233606 0.285638 0.036 Uiso 1 1 calc GR . .
H29B H 0.231225 -0.152160 0.337167 0.036 Uiso 1 1 calc GR . .
H29C H 0.214909 -0.118047 0.269106 0.036 Uiso 1 1 calc GR . .
C30 C 0.06187(11) 0.26694(16) 0.15134(9) 0.0218(4) Uani 1 1 d . . .
H30 H 0.060069 0.193995 0.141595 0.026 Uiso 1 1 calc R . .
C32 C 0.12558(13) -0.2546(2) 0.34706(10) 0.0306(5) Uani 1 1 d . . .
H32A H 0.079130 -0.263577 0.346127 0.046 Uiso 1 1 calc GR . .
H32B H 0.146569 -0.224533 0.384981 0.046 Uiso 1 1 calc GR . .
H32C H 0.145453 -0.319717 0.342701 0.046 Uiso 1 1 calc GR . .
C33 C -0.00925(12) 0.30538(18) 0.14573(12) 0.0337(5) Uani 1 1 d . . .
H33A H -0.034227 0.291383 0.105720 0.051 Uiso 1 1 calc GR . .
H33B H -0.008707 0.377583 0.152966 0.051 Uiso 1 1 calc GR . .
H33C H -0.029437 0.271287 0.174987 0.051 Uiso 1 1 calc GR . .
C36 C 0.09647(15) 0.3216(2) 0.10681(10) 0.0418(7) Uani 1 1 d . . .
H36A H 0.138917 0.290643 0.107808 0.063 Uiso 1 1 calc GR . .
H36B H 0.102480 0.392196 0.117917 0.063 Uiso 1 1 calc GR . .
H36C H 0.069783 0.316340 0.066666 0.063 Uiso 1 1 calc GR . .
C41 C 0.21632(11) 0.13458(19) 0.41191(9) 0.0263(5) Uani 1 1 d . . .
H41A H 0.173067 0.146608 0.420136 0.039 Uiso 1 1 calc GR . .
H41B H 0.244862 0.190976 0.426626 0.039 Uiso 1 1 calc GR . .
H41C H 0.234419 0.073097 0.431869 0.039 Uiso 1 1 calc GR . .
C99 C 0.11028(11) 0.37717(16) 0.24113(10) 0.0235(4) Uani 1 1 d . . .
H99 H 0.089680 0.432732 0.219404 0.028 Uiso 1 1 calc R . .
C85 C 0.26146(11) 0.06747(17) 0.04143(10) 0.0245(4) Uani 1 1 d . . .
C80 C -0.01503(11) -0.13639(17) 0.02651(10) 0.0248(4) Uani 1 1 d . . .
H80A H -0.019062 -0.090148 -0.007052 0.037 Uiso 1 1 calc GR . .
H80B H -0.048189 -0.120655 0.049404 0.037 Uiso 1 1 calc GR . .
H80C H -0.021100 -0.205110 0.011665 0.037 Uiso 1 1 calc GR . .
C82 C 0.37466(13) 0.0609(2) 0.03703(12) 0.0379(6) Uani 1 1 d . . .
H82A H 0.380897 0.052079 0.080526 0.045 Uiso 1 1 calc R . .
H82B H 0.406687 0.110870 0.029343 0.045 Uiso 1 1 calc R . .
C81 C 0.38669(16) -0.0378(2) 0.00877(13) 0.0431(7) Uani 1 1 d . . .
H81A H 0.373447 -0.032269 -0.034472 0.065 Uiso 1 1 calc GR . .
H81B H 0.361358 -0.090491 0.022980 0.065 Uiso 1 1 calc GR . .
H81C H 0.433024 -0.054317 0.019545 0.065 Uiso 1 1 calc GR . .
C84 C 0.19573(14) 0.1132(2) 0.01301(12) 0.0417(6) Uani 1 1 d . . .
H84A H 0.180617 0.084742 -0.026635 0.063 Uiso 1 1 calc GR . .
H84B H 0.200384 0.185804 0.009796 0.063 Uiso 1 1 calc GR . .
H84C H 0.164073 0.098526 0.037670 0.063 Uiso 1 1 calc GR . .

loop_
_atom_site_aniso_label
_atom_site_aniso_U_11
_atom_site_aniso_U_22
_atom_site_aniso_U_33
_atom_site_aniso_U_23
_atom_site_aniso_U_13
_atom_site_aniso_U_12
Pd1 0.01010(10) 0.00857(10) 0.01083(10) 0.000 0.00329(7) 0.000
C3 0.0142(9) 0.0188(10) 0.0185(9) -0.0016(7) 0.0067(7) -0.0007(7)
Br2 0.01403(11) 0.01997(11) 0.01273(11) -0.00119(6) 0.00255(8) -0.00125(6)
N4 0.0138(7) 0.0135(7) 0.0136(7) -0.0009(6) 0.0041(6) -0.0022(6)
C5 0.0118(8) 0.0119(8) 0.0110(8) 0.0008(6) 0.0014(7) 0.0006(6)
N5 0.0115(7) 0.0116(7) 0.0139(7) -0.0011(6) 0.0042(6) -0.0004(6)
C8 0.0124(8) 0.0112(8) 0.0182(9) -0.0005(7) 0.0045(7) 0.0014(6)
O8 0.0384(10) 0.0444(10) 0.0270(8) 0.0055(7) 0.0113(7) -0.0068(8)
O7 0.0277(9) 0.0493(11) 0.0327(9) 0.0211(8) 0.0089(7) 0.0048(8)
C9 0.0156(9) 0.0193(9) 0.0198(9) -0.0008(7) 0.0074(7) -0.0029(7)
C10 0.0141(8) 0.0137(9) 0.0199(9) 0.0009(7) 0.0055(7) 0.0035(7)
C11 0.0119(8) 0.0142(9) 0.0195(9) -0.0015(7) 0.0033(7) 0.0028(7)
C12 0.0151(9) 0.0189(9) 0.0193(9) 0.0032(7) 0.0015(7) -0.0025(7)
C14 0.0187(9) 0.0169(9) 0.0168(9) 0.0017(7) 0.0037(7) 0.0049(7)
C15 0.0202(9) 0.0115(9) 0.0336(11) -0.0014(8) 0.0028(8) 0.0002(7)
C16 0.0198(9) 0.0146(9) 0.0241(10) 0.0056(7) 0.0050(8) 0.0033(7)
C17 0.0208(9) 0.0154(9) 0.0167(9) 0.0001(7) 0.0004(7) -0.0029(7)
C18 0.0184(10) 0.0269(11) 0.0282(11) 0.0048(9) 0.0040(8) 0.0025(8)
C19 0.0178(9) 0.0148(9) 0.0242(10) -0.0047(8) 0.0006(7) 0.0011(7)
C21 0.0161(8) 0.0112(8) 0.0159(9) -0.0007(7) 0.0046(7) -0.0026(7)
C23 0.0325(12) 0.0322(12) 0.0204(10) -0.0024(9) 0.0100(9) 0.0015(9)
C25 0.0141(8) 0.0167(9) 0.0151(9) 0.0003(7) 0.0040(7) -0.0022(7)
C26 0.0283(11) 0.0144(9) 0.0253(10) -0.0047(8) 0.0019(8) -0.0037(8)
C27 0.0210(9) 0.0193(10) 0.0159(9) -0.0025(7) 0.0015(7) -0.0049(8)
C28 0.0223(10) 0.0157(9) 0.0150(9) -0.0027(7) 0.0024(7) 0.0016(7)
C29 0.0184(10) 0.0276(11) 0.0247(10) 0.0007(8) -0.0001(8) 0.0018(8)
C30 0.0297(11) 0.0159(9) 0.0166(9) 0.0012(7) -0.0026(8) -0.0072(8)
C32 0.0369(12) 0.0335(12) 0.0207(10) 0.0070(9) 0.0043(9) -0.0025(10)
C33 0.0352(13) 0.0206(11) 0.0369(13) -0.0002(9) -0.0122(10) 0.0019(9)
C36 0.0603(17) 0.0456(15) 0.0172(10) 0.0014(10) 0.0028(11) -0.0274(14)
C41 0.0250(10) 0.0340(12) 0.0180(10) 0.0067(9) 0.0001(8) -0.0051(9)
C99 0.0307(11) 0.0137(9) 0.0231(10) 0.0017(8) -0.0014(8) 0.0007(8)
C85 0.0281(11) 0.0241(11) 0.0212(10) 0.0014(8) 0.0046(8) -0.0014(9)
C80 0.0278(11) 0.0239(10) 0.0192(9) -0.0026(8) -0.0034(8) 0.0009(9)
C82 0.0336(13) 0.0490(16) 0.0331(13) -0.0061(12) 0.0115(10) -0.0085(12)
C81 0.0479(17) 0.0441(16) 0.0348(14) -0.0012(11) 0.0031(12) 0.0118(13)
C84 0.0454(15) 0.0403(15) 0.0363(14) 0.0047(11) 0.0013(11) 0.0173(12)

loop_
_atom_type_symbol
_atom_type_description
_atom_type_scat_dispersion_real
_atom_type_scat_dispersion_imag
_atom_type_scat_source
C C 0.0181 0.0091 'International Tables Vol C Tables 4.2.6.8 and 6.1.1.4'
H H 0.0000 0.0000 'International Tables Vol C Tables 4.2.6.8 and 6.1.1.4'
Br Br -0.6763 1.2805 'International Tables Vol C Tables 4.2.6.8 and 6.1.1.4'
N N 0.0311 0.0180 'International Tables Vol C Tables 4.2.6.8 and 6.1.1.4'
O O 0.0492 0.0322 'International Tables Vol C Tables 4.2.6.8 and 6.1.1.4'
Pd Pd 0.1215 3.9337 'International Tables Vol C Tables 4.2.6.8 and 6.1.1.4'

loop_
_exptl_crystal_face_index_h
_exptl_crystal_face_index_k
_exptl_crystal_face_index_l
_exptl_crystal_face_perp_dist
-2 -8 0 0.0265
1 8 -1 0.1182
-4 4 12 0.0964
4 -4 -12 0.0964
-5 -2 14 0.1321
5 2 -14 0.1321
-13 3 3 0.1410
13 -3 -3 0.1410
-8 2 -9 0.0850
8 -2 9 0.0850
2 8 2 0.0789
-2 -8 -2 0.0789

loop_
_geom_angle_atom_site_label_1
_geom_angle_atom_site_label_2
_geom_angle_atom_site_label_3
_geom_angle
_geom_angle_site_symmetry_1
_geom_angle_site_symmetry_3
Br2 Pd1 Br2 175.685(11) 2 .
C5 Pd1 Br2 85.96(5) . 2
C5 Pd1 Br2 94.09(5) . .
C5 Pd1 Br2 85.95(5) 2 .
C5 Pd1 Br2 94.09(5) 2 2
C5 Pd1 C5 178.86(10) . 2
N5 C3 H3 126.6 . .
C9 C3 H3 126.6 . .
C9 C3 N5 106.76(17) . .
C5 N4 C9 111.17(16) . .
C5 N4 C21 128.65(16) . .
C9 N4 C21 120.18(16) . .
N4 C5 Pd1 128.82(13) . .
N4 C5 N5 104.11(16) . .
N5 C5 Pd1 126.32(13) . .
C3 N5 C8 121.12(16) . .
C5 N5 C3 111.04(15) . .
C5 N5 C8 127.67(15) . .
C10 C8 N5 118.04(17) . .
C11 C8 N5 118.78(17) . .
C11 C8 C10 122.89(18) . .
C85 O8 C82 117.1(2) . .
C3 C9 N4 106.88(17) . .
C3 C9 H9 126.6 . .
N4 C9 H9 126.6 . .
C8 C10 C14 121.32(17) . .
C16 C10 C8 116.96(18) . .
C16 C10 C14 121.64(18) . .
C8 C11 C28 123.71(17) . .
C19 C11 C8 117.17(18) . .
C19 C11 C28 119.08(18) . .
C18 C12 H12 107.9 . .
C18 C12 C41 109.45(17) . .
C25 C12 H12 107.9 . .
C25 C12 C18 111.08(16) . .
C25 C12 C41 112.33(17) . .
C41 C12 H12 107.9 . .
C10 C14 H14 107.6 . .
C10 C14 C29 111.14(16) . .
C29 C14 H14 107.6 . .
C32 C14 C10 113.31(18) . .
C32 C14 H14 107.6 . .
C32 C14 C29 109.33(17) . .
C16 C15 H15 119.9 . .
C19 C15 H15 119.9 . .
C19 C15 C16 120.15(19) . .
C10 C16 H16 119.3 . .
C15 C16 C10 121.39(19) . .
C15 C16 H16 119.3 . .
C21 C17 C30 122.79(18) . .
C99 C17 C21 117.45(18) . .
C99 C17 C30 119.70(18) . .
C12 C18 H18A 109.5 . .
C12 C18 H18B 109.5 . .
C12 C18 H18C 109.5 . .
H18A C18 H18B 109.5 . .
H18A C18 H18C 109.5 . .
H18B C18 H18C 109.5 . .
C11 C19 H19 119.4 . .
C15 C19 C11 121.28(19) . .
C15 C19 H19 119.4 . .
C17 C21 N4 118.33(16) . .
C17 C21 C25 122.77(17) . .
C25 C21 N4 118.49(16) . .
H23A C23 H23B 109.5 . .
H23A C23 H23C 109.5 . .
H23B C23 H23C 109.5 . .
C28 C23 H23A 109.5 . .
C28 C23 H23B 109.5 . .
C28 C23 H23C 109.5 . .
C21 C25 C12 122.22(17) . .
C27 C25 C12 120.55(17) . .
C27 C25 C21 117.17(17) . .
C27 C26 H26 119.9 . .
C99 C26 H26 119.9 . .
C99 C26 C27 120.15(19) . .
C25 C27 H27 119.4 . .
C26 C27 C25 121.27(18) . .
C26 C27 H27 119.4 . .
C11 C28 C23 111.14(17) . .
C11 C28 H28 108.2 . .
C11 C28 C80 111.45(17) . .
C23 C28 H28 108.2 . .
C23 C28 C80 109.56(17) . .
C80 C28 H28 108.2 . .
C14 C29 H29A 109.5 . .
C14 C29 H29B 109.5 . .
C14 C29 H29C 109.5 . .
H29A C29 H29B 109.5 . .
H29A C29 H29C 109.5 . .
H29B C29 H29C 109.5 . .
C17 C30 H30 108.2 . .
C17 C30 C33 111.39(18) . .
C17 C30 C36 109.74(17) . .
C33 C30 H30 108.2 . .
C36 C30 H30 108.2 . .
C36 C30 C33 111.1(2) . .
C14 C32 H32A 109.5 . .
C14 C32 H32B 109.5 . .
C14 C32 H32C 109.5 . .
H32A C32 H32B 109.5 . .
H32A C32 H32C 109.5 . .
H32B C32 H32C 109.5 . .
C30 C33 H33A 109.5 . .
C30 C33 H33B 109.5 . .
C30 C33 H33C 109.5 . .
H33A C33 H33B 109.5 . .
H33A C33 H33C 109.5 . .
H33B C33 H33C 109.5 . .
C30 C36 H36A 109.5 . .
C30 C36 H36B 109.5 . .
C30 C36 H36C 109.5 . .
H36A C36 H36B 109.5 . .
H36A C36 H36C 109.5 . .
H36B C36 H36C 109.5 . .
C12 C41 H41A 109.5 . .
C12 C41 H41B 109.5 . .
C12 C41 H41C 109.5 . .
H41A C41 H41B 109.5 . .
H41A C41 H41C 109.5 . .
H41B C41 H41C 109.5 . .
C17 C99 H99 119.4 . .
C26 C99 C17 121.18(19) . .
C26 C99 H99 119.4 . .
O8 C85 C84 111.5(2) . .
O7 C85 O8 124.5(2) . .
O7 C85 C84 124.1(2) . .
C28 C80 H80A 109.5 . .
C28 C80 H80B 109.5 . .
C28 C80 H80C 109.5 . .
H80A C80 H80B 109.5 . .
H80A C80 H80C 109.5 . .
H80B C80 H80C 109.5 . .
O8 C82 H82A 109.3 . .
O8 C82 H82B 109.3 . .
O8 C82 C81 111.5(2) . .
H82A C82 H82B 108.0 . .
C81 C82 H82A 109.3 . .
C81 C82 H82B 109.3 . .
C82 C81 H81A 109.5 . .
C82 C81 H81B 109.5 . .
C82 C81 H81C 109.5 . .
H81A C81 H81B 109.5 . .
H81A C81 H81C 109.5 . .
H81B C81 H81C 109.5 . .
C85 C84 H84A 109.5 . .
C85 C84 H84B 109.5 . .
C85 C84 H84C 109.5 . .
H84A C84 H84B 109.5 . .
H84A C84 H84C 109.5 . .
H84B C84 H84C 109.5 . .

loop_
_geom_bond_atom_site_label_1
_geom_bond_atom_site_label_2
_geom_bond_distance
_geom_bond_site_symmetry_2
Pd1 Br2 2.43539(19) .
Pd1 Br2 2.43536(19) 2
Pd1 C5 2.0519(19) 2
Pd1 C5 2.0518(19) .
C3 H3 0.9300 .
C3 N5 1.389(2) .
C3 C9 1.338(3) .
N4 C5 1.353(2) .
N4 C9 1.392(2) .
N4 C21 1.448(2) .
C5 N5 1.364(2) .
N5 C8 1.441(2) .
C8 C10 1.411(3) .
C8 C11 1.401(3) .
O8 C85 1.328(3) .
O8 C82 1.433(3) .
O7 C85 1.196(3) .
C9 H9 0.9300 .
C10 C14 1.522(3) .
C10 C16 1.392(3) .
C11 C19 1.398(3) .
C11 C28 1.524(3) .
C12 H12 0.9800 .
C12 C18 1.530(3) .
C12 C25 1.522(3) .
C12 C41 1.531(3) .
C14 H14 0.9800 .
C14 C29 1.538(3) .
C14 C32 1.522(3) .
C15 H15 0.9300 .
C15 C16 1.388(3) .
C15 C19 1.382(3) .
C16 H16 0.9300 .
C17 C21 1.398(3) .
C17 C30 1.518(3) .
C17 C99 1.396(3) .
C18 H18A 0.9600 .
C18 H18B 0.9600 .
C18 H18C 0.9600 .
C19 H19 0.9300 .
C21 C25 1.411(3) .
C23 H23A 0.9600 .
C23 H23B 0.9600 .
C23 H23C 0.9600 .
C23 C28 1.533(3) .
C25 C27 1.392(3) .
C26 H26 0.9300 .
C26 C27 1.387(3) .
C26 C99 1.384(3) .
C27 H27 0.9300 .
C28 H28 0.9800 .
C28 C80 1.534(3) .
C29 H29A 0.9600 .
C29 H29B 0.9600 .
C29 H29C 0.9600 .
C30 H30 0.9800 .
C30 C33 1.529(3) .
C30 C36 1.525(3) .
C32 H32A 0.9600 .
C32 H32B 0.9600 .
C32 H32C 0.9600 .
C33 H33A 0.9600 .
C33 H33B 0.9600 .
C33 H33C 0.9600 .
C36 H36A 0.9600 .
C36 H36B 0.9600 .
C36 H36C 0.9600 .
C41 H41A 0.9600 .
C41 H41B 0.9600 .
C41 H41C 0.9600 .
C99 H99 0.9300 .
C85 C84 1.499(3) .
C80 H80A 0.9600 .
C80 H80B 0.9600 .
C80 H80C 0.9600 .
C82 H82A 0.9700 .
C82 H82B 0.9700 .
C82 C81 1.485(4) .
C81 H81A 0.9600 .
C81 H81B 0.9600 .
C81 H81C 0.9600 .
C84 H84A 0.9600 .
C84 H84B 0.9600 .
C84 H84C 0.9600 .

loop_
_geom_torsion_atom_site_label_1
_geom_torsion_atom_site_label_2
_geom_torsion_atom_site_label_3
_geom_torsion_atom_site_label_4
_geom_torsion
Pd1 C5 N5 C3 168.96(13)
Pd1 C5 N5 C8 -15.8(3)
C3 N5 C8 C10 107.0(2)
C3 N5 C8 C11 -67.1(2)
N4 C5 N5 C3 -1.8(2)
N4 C5 N5 C8 173.42(17)
N4 C21 C25 C12 -3.8(3)
N4 C21 C25 C27 173.39(17)
C5 N4 C9 C3 -1.8(2)
C5 N4 C21 C17 -93.9(2)
C5 N4 C21 C25 93.3(2)
C5 N5 C8 C10 -67.8(2)
C5 N5 C8 C11 118.1(2)
N5 C3 C9 N4 0.6(2)
N5 C8 C10 C14 -1.3(3)
N5 C8 C10 C16 -178.29(16)
N5 C8 C11 C19 175.86(16)
N5 C8 C11 C28 -1.9(3)
C8 C10 C14 C29 -71.0(2)
C8 C10 C14 C32 165.41(19)
C8 C10 C16 C15 3.4(3)
C8 C11 C19 C15 1.5(3)
C8 C11 C28 C23 104.7(2)
C8 C11 C28 C80 -132.76(19)
C9 C3 N5 C5 0.8(2)
C9 C3 N5 C8 -174.82(17)
C9 N4 C5 Pd1 -168.26(14)
C9 N4 C5 N5 2.2(2)
C9 N4 C21 C17 86.3(2)
C9 N4 C21 C25 -86.5(2)
C10 C8 C11 C19 2.1(3)
C10 C8 C11 C28 -175.72(17)
C11 C8 C10 C14 172.50(16)
C11 C8 C10 C16 -4.5(3)
C12 C25 C27 C26 176.26(19)
C14 C10 C16 C15 -173.52(18)
C16 C10 C14 C29 105.8(2)
C16 C10 C14 C32 -17.8(3)
C16 C15 C19 C11 -2.4(3)
C17 C21 C25 C12 -176.29(18)
C17 C21 C25 C27 0.9(3)
C18 C12 C25 C21 89.9(2)
C18 C12 C25 C27 -87.2(2)
C19 C11 C28 C23 -73.0(2)
C19 C11 C28 C80 49.5(2)
C19 C15 C16 C10 -0.1(3)
C21 N4 C5 Pd1 12.0(3)
C21 N4 C5 N5 -177.62(17)
C21 N4 C9 C3 178.02(17)
C21 C17 C30 C33 123.3(2)
C21 C17 C30 C36 -113.2(2)
C21 C17 C99 C26 0.2(3)
C21 C25 C27 C26 -1.0(3)
C27 C26 C99 C17 -0.3(3)
C28 C11 C19 C15 179.35(18)
C30 C17 C21 N4 4.5(3)
C30 C17 C21 C25 176.94(18)
C30 C17 C99 C26 -177.4(2)
C41 C12 C25 C21 -147.15(18)
C41 C12 C25 C27 35.7(3)
C99 C17 C21 N4 -173.01(18)
C99 C17 C21 C25 -0.5(3)
C99 C17 C30 C33 -59.3(3)
C99 C17 C30 C36 64.2(3)
C99 C26 C27 C25 0.7(3)
C85 O8 C82 C81 88.5(3)
C82 O8 C85 O7 -0.2(4)
C82 O8 C85 C84 179.0(2)

loop_
_exptl_oxdiff_crystal_face_indexfrac_h
_exptl_oxdiff_crystal_face_indexfrac_k
_exptl_oxdiff_crystal_face_indexfrac_l
_exptl_oxdiff_crystal_face_x
_exptl_oxdiff_crystal_face_y
_exptl_oxdiff_crystal_face_z
-1.5246 -8.4346 -0.3497 0.9586 0.2845 -0.0090
0.6134 8.4767 -1.0065 -0.9217 -0.3824 -0.0659
-4.2027 4.4601 12.2825 -0.4800 -0.1982 0.8546
4.2027 -4.4601 -12.2825 0.4800 0.1982 -0.8546
-5.0350 -1.7086 14.1065 0.1911 0.0803 0.9783
5.0350 1.7086 -14.1065 -0.1911 -0.0803 -0.9783
-12.7194 2.6362 2.5901 0.0738 -0.9355 0.3455
12.7194 -2.6362 -2.5901 -0.0738 0.9355 -0.3455
-8.0859 2.4536 -8.8137 0.0708 -0.8879 -0.4545
8.0859 -2.4536 8.8137 -0.0708 0.8879 0.4545
2.4582 8.2589 1.5598 -0.9804 -0.1823 0.0740
-2.4582 -8.2589 -1.5598 0.9804 0.1823 -0.0740
